data_7013328
loop_
_publ_author_name
'Eisler, Dana J.'
'Puddephatt, Richard J.'

_publ_section_title
;
 Tetraphosphinitoresorcinarene complexes: a new structural form for
 diphosphine mercury(ii) halide complexes
;
_journal_issue 18
_journal_name_full 'Dalton Transactions'
_journal_page_first 3567
_journal_paper_doi 10.1039/b306408p
_journal_year 2003
_chemical_formula_sum 'C146 H124 Cl6 Hg4 I8 O12 P4'
_chemical_formula_weight 4224.59
_chemical_name_systematic
;
?
;
_space_group_IT_number 15
_symmetry_cell_setting monoclinic
_symmetry_space_group_name_Hall '-C 2yc'
_symmetry_space_group_name_H-M 'C 1 2/c 1'
_atom_sites_solution_hydrogens geom
_atom_sites_solution_primary Patterson
_atom_sites_solution_secondary difmap
_audit_creation_method SHELXL-97
_cell_angle_alpha 90.00
_cell_angle_beta 118.1310(10)
_cell_angle_gamma 90.00
_cell_formula_units_Z 4
_cell_length_a 42.3855(4)
_cell_length_b 13.39200(10)
_cell_length_c 30.5744(3)
_cell_measurement_temperature 200(2)
_cell_volume 15304.7(3)
_computing_cell_refinement 'Nonius DENZO'
_computing_data_collection 'Nonius COLLECT'
_computing_data_reduction 'Nonius DENZO'
_computing_molecular_graphics 'Bruker SHELXTL'
_computing_publication_material 'Bruker SHELXTL'
_computing_structure_refinement 'SHELXL-97 (Sheldrick, 1997)'
_computing_structure_solution 'SHELXS-97 (Sheldrick, 1990)'
_diffrn_ambient_temperature 200(2)
_diffrn_measured_fraction_theta_full 0.996
_diffrn_measured_fraction_theta_max 0.996
_diffrn_measurement_device_type 'Nonius Kappa CCD'
_diffrn_measurement_method 'phi\omega scans'
_diffrn_radiation_monochromator graphite
_diffrn_radiation_source 'fine-focus sealed tube'
_diffrn_radiation_type MoK\a
_diffrn_radiation_wavelength 0.71073
_diffrn_reflns_av_R_equivalents 0.073
_diffrn_reflns_av_sigmaI/netI 0.0865
_diffrn_reflns_limit_h_max 54
_diffrn_reflns_limit_h_min -54
_diffrn_reflns_limit_k_max 17
_diffrn_reflns_limit_k_min -17
_diffrn_reflns_limit_l_max 39
_diffrn_reflns_limit_l_min -39
_diffrn_reflns_number 71662
_diffrn_reflns_theta_full 27.49
_diffrn_reflns_theta_max 27.49
_diffrn_reflns_theta_min 2.57
_exptl_absorpt_coefficient_mu 5.815
_exptl_absorpt_correction_T_max 0.4208
_exptl_absorpt_correction_T_min 0.1888
_exptl_absorpt_correction_type integration
_exptl_crystal_colour colourless
_exptl_crystal_density_diffrn 1.833
_exptl_crystal_density_method 'not measured'
_exptl_crystal_description brick
_exptl_crystal_F_000 8008
_exptl_crystal_size_max 0.43
_exptl_crystal_size_mid 0.20
_exptl_crystal_size_min 0.18
_refine_diff_density_max 1.120
_refine_diff_density_min -1.080
_refine_diff_density_rms 0.158
_refine_ls_extinction_method none
_refine_ls_goodness_of_fit_ref 1.043
_refine_ls_hydrogen_treatment mixed
_refine_ls_matrix_type full
_refine_ls_number_parameters 687
_refine_ls_number_reflns 17502
_refine_ls_number_restraints 118
_refine_ls_restrained_S_all 1.045
_refine_ls_R_factor_all 0.1109
_refine_ls_R_factor_gt 0.0530
_refine_ls_shift/su_max 0.032
_refine_ls_shift/su_mean 0.003
_refine_ls_structure_factor_coef Fsqd
_refine_ls_weighting_details 'calc w=1/[\s^2^(Fo^2^)+(0.0692P)^2^+0.0000P] where P=(Fo^2^+2Fc^2^)/3'
_refine_ls_weighting_scheme calc
_refine_ls_wR_factor_gt 0.1299
_refine_ls_wR_factor_ref 0.1477
_reflns_number_gt 10247
_reflns_number_total 17502
_reflns_threshold_expression >2sigma(I)
_cod_data_source_file b306408p.txt
_cod_data_source_block 7c
_cod_depositor_comments
;
The following automatic conversions were performed:
'_symmetry_cell_setting' value 'Monoclinic' changed to 'monoclinic'
according to '/home/saulius/struct/CIF-dictionaries/cif_core.dic'
dictionary named 'cif_core.dic' version 2.4.1 from 2010-06-29.

Automatic conversion script
Id: cif_fix_enum 1527 2010-12-29 10:47:43Z saulius 
;
_cod_original_cell_volume 15304.7(2)
_cod_original_sg_symbol_H-M C2/c
_cod_database_code 7013328

loop_
_symmetry_equiv_pos_as_xyz
'x, y, z'
'-x, y, -z+1/2'
'x+1/2, y+1/2, z'
'-x+1/2, y+1/2, -z+1/2'
'-x, -y, -z'
'x, -y, z-1/2'
'-x+1/2, -y+1/2, -z'
'x+1/2, -y+1/2, z-1/2'

loop_
_atom_site_label
_atom_site_type_symbol
_atom_site_fract_x
_atom_site_fract_y
_atom_site_fract_z
_atom_site_U_iso_or_equiv
_atom_site_adp_type
_atom_site_occupancy
_atom_site_symmetry_multiplicity
_atom_site_calc_flag
_atom_site_refinement_flags
_atom_site_disorder_assembly
_atom_site_disorder_group
Hg1 Hg -0.141722(9) -0.67080(2) 0.789244(12) 0.04353(11) Uani 1 1 d . . .
Hg2 Hg -0.193952(9) -0.61521(3) 0.646843(12) 0.04973(11) Uani 1 1 d . . .
I1 I -0.136881(19) -0.84762(4) 0.83347(2) 0.06404(19) Uani 1 1 d . . .
I2 I -0.23391(2) -0.74400(5) 0.57575(2) 0.0812(2) Uani 1 1 d . . .
I3 I -0.215989(15) -0.61371(5) 0.72334(2) 0.05587(17) Uani 1 1 d . . .
I4 I -0.123828(14) -0.69515(4) 0.711448(19) 0.04294(14) Uani 1 1 d . . .
P1 P -0.12257(5) -0.51759(14) 0.84120(7) 0.0305(4) Uani 1 1 d . . .
P2 P -0.19333(5) -0.43485(16) 0.62420(7) 0.0384(5) Uani 1 1 d . . .
O1 O -0.10515(12) -0.4298(3) 0.82343(17) 0.0322(11) Uani 1 1 d . . .
O2 O -0.15511(13) -0.3812(4) 0.64748(19) 0.0468(14) Uani 1 1 d . . .
O3 O -0.03843(13) -0.2601(3) 0.83998(19) 0.0379(12) Uani 1 1 d . A .
O4 O -0.01365(18) -0.2614(6) 0.9229(2) 0.083(2) Uani 1 1 d . A .
O5 O -0.07442(15) -0.2151(4) 0.6563(3) 0.0600(17) Uani 1 1 d . . .
C1A C -0.10120(19) -0.4318(5) 0.7802(3) 0.0308(16) Uani 1 1 d . . .
C2A C -0.06760(18) -0.4456(5) 0.7846(3) 0.0309(16) Uani 1 1 d . . .
C3A C -0.06410(18) -0.4368(5) 0.7420(2) 0.0303(16) Uani 1 1 d . . .
H3AA H -0.0411 -0.4443 0.7443 0.036 Uiso 1 1 calc R . .
C4A C -0.0934(2) -0.4170(5) 0.6956(3) 0.0340(17) Uani 1 1 d . . .
C5A C -0.12618(18) -0.4050(5) 0.6949(3) 0.0320(17) Uani 1 1 d . . .
C6A C -0.13075(19) -0.4119(5) 0.7354(3) 0.0317(17) Uani 1 1 d . . .
H6AA H -0.1537 -0.4032 0.7333 0.038 Uiso 1 1 calc R . .
C7A C -0.03519(18) -0.4705(5) 0.8344(2) 0.0305(16) Uani 1 1 d . . .
H7AA H -0.0415 -0.4525 0.8611 0.037 Uiso 1 1 calc R . .
C8A C -0.0289(2) -0.5833(5) 0.8372(3) 0.0361(18) Uani 1 1 d . . .
H8AA H -0.0522 -0.6176 0.8251 0.043 Uiso 1 1 calc R . .
H8AB H -0.0190 -0.6012 0.8146 0.043 Uiso 1 1 calc R . .
C9A C -0.0039(2) -0.6218(5) 0.8883(3) 0.046(2) Uani 1 1 d . . .
H9AA H -0.0137 -0.6040 0.9110 0.055 Uiso 1 1 calc R . .
H9AB H 0.0195 -0.5881 0.9004 0.055 Uiso 1 1 calc R . .
C1I C 0.0018(2) -0.7347(4) 0.8902(3) 0.069(3) Uani 1 1 d GU . .
C2I C -0.02679(18) -0.8009(6) 0.8721(3) 0.088(4) Uani 1 1 d GU . .
H2IA H -0.0505 -0.7764 0.8595 0.106 Uiso 1 1 calc R . .
C3I C -0.0207(3) -0.9030(5) 0.8725(4) 0.147(7) Uani 1 1 d GU . .
H3IA H -0.0403 -0.9483 0.8602 0.176 Uiso 1 1 calc R . .
C4I C 0.0140(3) -0.9389(4) 0.8910(4) 0.187(9) Uani 1 1 d GU . .
H4IA H 0.0182 -1.0086 0.8912 0.225 Uiso 1 1 calc R . .
C5I C 0.0427(2) -0.8726(7) 0.9090(4) 0.213(10) Uani 1 1 d GU . .
H5IA H 0.0664 -0.8972 0.9216 0.255 Uiso 1 1 calc R . .
C6I C 0.03657(18) -0.7706(6) 0.9086(4) 0.127(6) Uani 1 1 d GU . .
H6IA H 0.0561 -0.7253 0.9210 0.152 Uiso 1 1 calc R . .
C1C C -0.16097(12) -0.4583(4) 0.8411(2) 0.0358(18) Uani 1 1 d G . .
C2C C -0.17771(16) -0.5050(4) 0.8652(2) 0.059(2) Uani 1 1 d G . .
H2CA H -0.1678 -0.5641 0.8839 0.071 Uiso 1 1 calc R . .
C3C C -0.20899(16) -0.4652(5) 0.8621(2) 0.085(4) Uani 1 1 d G . .
H3CA H -0.2204 -0.4971 0.8786 0.102 Uiso 1 1 calc R . .
C4C C -0.22354(13) -0.3787(5) 0.8348(2) 0.071(3) Uani 1 1 d G . .
H4CA H -0.2449 -0.3515 0.8327 0.085 Uiso 1 1 calc R . .
C5C C -0.20681(15) -0.3320(4) 0.8107(2) 0.056(2) Uani 1 1 d G . .
H5CA H -0.2168 -0.2729 0.7921 0.067 Uiso 1 1 calc R . .
C6C C -0.17553(14) -0.3718(4) 0.8138(2) 0.051(2) Uani 1 1 d G . .
H6CA H -0.1641 -0.3399 0.7973 0.061 Uiso 1 1 calc R . .
C1D C -0.09037(14) -0.5334(4) 0.90470(14) 0.0412(19) Uani 1 1 d G . .
C2D C -0.07583(15) -0.6266(3) 0.92329(17) 0.058(3) Uani 1 1 d G . .
H2DA H -0.0833 -0.6834 0.9022 0.070 Uiso 1 1 calc R . .
C3D C -0.05038(16) -0.6368(3) 0.97278(18) 0.055(2) Uani 1 1 d G . .
H3DA H -0.0404 -0.7005 0.9855 0.066 Uiso 1 1 calc R . .
C4D C -0.03948(16) -0.5537(5) 1.00367(15) 0.069(3) Uani 1 1 d G . .
H4DA H -0.0221 -0.5606 1.0375 0.083 Uiso 1 1 calc R . .
C5D C -0.05403(19) -0.4604(4) 0.9851(2) 0.115(6) Uani 1 1 d G . .
H5DA H -0.0466 -0.4037 1.0062 0.137 Uiso 1 1 calc R . .
C6D C -0.07948(18) -0.4503(3) 0.9356(2) 0.087(4) Uani 1 1 d G . .
H6DA H -0.0894 -0.3866 0.9229 0.104 Uiso 1 1 calc R . .
C1E C -0.22004(14) -0.3569(4) 0.6411(2) 0.0420(19) Uani 1 1 d G . .
C2E C -0.25390(15) -0.3906(4) 0.6306(3) 0.077(3) Uani 1 1 d G . .
H2EA H -0.2626 -0.4521 0.6138 0.093 Uiso 1 1 calc R . .
C3E C -0.27508(15) -0.3341(6) 0.6448(3) 0.117(5) Uani 1 1 d G . .
H3EA H -0.2982 -0.3572 0.6377 0.141 Uiso 1 1 calc R . .
C4E C -0.2624(2) -0.2440(5) 0.6695(3) 0.077(3) Uani 1 1 d G . .
H4EA H -0.2769 -0.2055 0.6792 0.093 Uiso 1 1 calc R . .
C5E C -0.2285(2) -0.2103(4) 0.6800(2) 0.077(3) Uani 1 1 d G . .
H5EA H -0.2199 -0.1487 0.6969 0.093 Uiso 1 1 calc R . .
C6E C -0.20737(13) -0.2667(4) 0.6658(2) 0.056(2) Uani 1 1 d G . .
H6EA H -0.1842 -0.2437 0.6730 0.067 Uiso 1 1 calc R . .
C1F C -0.2073(2) -0.4126(6) 0.5598(2) 0.062(3) Uani 1 1 d GU . .
C2F C -0.2195(3) -0.4908(5) 0.5259(3) 0.140(6) Uani 1 1 d GU . .
H2FA H -0.2214 -0.5561 0.5366 0.167 Uiso 1 1 calc R . .
C3F C -0.2290(3) -0.4734(7) 0.4764(3) 0.146(6) Uani 1 1 d GU . .
H3FA H -0.2373 -0.5269 0.4533 0.175 Uiso 1 1 calc R . .
C4F C -0.2262(3) -0.3779(8) 0.4608(2) 0.168(7) Uani 1 1 d GU . .
H4FA H -0.2327 -0.3660 0.4270 0.201 Uiso 1 1 calc R . .
C5F C -0.2139(3) -0.2997(6) 0.4947(3) 0.174(7) Uani 1 1 d GU . .
H5FA H -0.2120 -0.2344 0.4840 0.208 Uiso 1 1 calc R . .
C6F C -0.2045(3) -0.3170(5) 0.5442(3) 0.141(6) Uani 1 1 d GU . .
H6FA H -0.1961 -0.2636 0.5674 0.169 Uiso 1 1 calc R . .
C1B C -0.0073(2) -0.3013(5) 0.8426(3) 0.0353(18) Uani 1 1 d . . .
C2B C -0.00377(17) -0.4053(5) 0.8414(2) 0.0276(16) Uani 1 1 d . . .
C3B C -0.02743(18) -0.4410(5) 0.6569(2) 0.0308(16) Uani 1 1 d . . .
H3BA H -0.0306 -0.5111 0.6576 0.037 Uiso 1 1 calc R . .
C4B C -0.05431(19) -0.3782(5) 0.6540(2) 0.0315(17) Uani 1 1 d . . .
C5B C -0.04856(19) -0.2788(5) 0.6553(3) 0.0358(18) Uani 1 1 d . . .
C6B C 0.0182(2) -0.2372(5) 0.8431(3) 0.0381(18) Uani 1 1 d . . .
H6BA H 0.0151 -0.1669 0.8423 0.046 Uiso 1 1 calc R . .
C7B C -0.09052(18) -0.4167(5) 0.6475(3) 0.0321(17) Uani 1 1 d . B .
H7BA H -0.1089 -0.3682 0.6249 0.038 Uiso 1 1 calc R . .
C8B C -0.1020(2) -0.5195(6) 0.6225(3) 0.044(2) Uani 1 1 d . . .
H8BA H -0.0828 -0.5685 0.6415 0.052 Uiso 1 1 calc R B .
H8BB H -0.1238 -0.5412 0.6239 0.052 Uiso 1 1 calc R . .
C9B C -0.1094(3) -0.5205(8) 0.5689(3) 0.069(3) Uani 1 1 d . B .
H9BA H -0.1254 -0.4640 0.5513 0.083 Uiso 1 1 calc R . .
H9BB H -0.0866 -0.5099 0.5680 0.083 Uiso 1 1 calc R . .
C1J C -0.1262(2) -0.6155(5) 0.5416(3) 0.068(3) Uani 1 1 d GU . .
C2J C -0.1379(3) -0.6166(6) 0.4908(3) 0.114(5) Uani 1 1 d GU B .
H2JA H -0.1344 -0.5598 0.4751 0.137 Uiso 1 1 calc R . .
C3J C -0.1546(3) -0.7011(7) 0.4632(2) 0.134(6) Uani 1 1 d GU B .
H3JA H -0.1626 -0.7019 0.4284 0.161 Uiso 1 1 calc R . .
C4J C -0.1597(2) -0.7843(6) 0.4863(3) 0.118(5) Uani 1 1 d GU B .
H4JA H -0.1712 -0.8420 0.4673 0.141 Uiso 1 1 calc R . .
C5J C -0.1481(3) -0.7831(5) 0.5370(4) 0.124(5) Uani 1 1 d GU B .
H5JA H -0.1516 -0.8400 0.5528 0.148 Uiso 1 1 calc R . .
C6J C -0.1313(2) -0.6987(6) 0.5647(2) 0.115(5) Uani 1 1 d GU B .
H6JA H -0.1234 -0.6979 0.5994 0.138 Uiso 1 1 calc R . .
C0G C -0.0389(2) -0.2423(6) 0.8833(3) 0.049(2) Uani 1 1 d . . .
C1G C -0.0718(2) -0.2062(8) 0.8821(4) 0.045(5) Uiso 0.60 1 d PG A 1
C2G C -0.0756(2) -0.1980(8) 0.9247(3) 0.051(4) Uiso 0.60 1 d PG A 1
H2GA H -0.0570 -0.2202 0.9556 0.061 Uiso 0.60 1 calc PR A 1
C3G C -0.1066(3) -0.1572(8) 0.9220(3) 0.064(5) Uiso 0.60 1 d PG A 1
H3GA H -0.1092 -0.1516 0.9511 0.077 Uiso 0.60 1 calc PR A 1
C4G C -0.1338(2) -0.1247(8) 0.8767(4) 0.037(3) Uiso 0.60 1 d PG A 1
C5G C -0.1300(2) -0.1330(8) 0.8341(3) 0.052(4) Uiso 0.60 1 d PG A 1
H5GA H -0.1486 -0.1108 0.8031 0.062 Uiso 0.60 1 calc PR A 1
C6G C -0.0990(3) -0.1737(9) 0.8368(3) 0.047(4) Uiso 0.60 1 d PG A 1
H6GA H -0.0964 -0.1793 0.8077 0.057 Uiso 0.60 1 calc PR A 1
C7G C -0.1679(5) -0.0847(14) 0.8728(7) 0.068(6) Uiso 0.60 1 d P A 1
H7GA H -0.1839 -0.0654 0.8383 0.102 Uiso 0.60 1 calc PR A 1
H7GB H -0.1627 -0.0261 0.8943 0.102 Uiso 0.60 1 calc PR A 1
H7GC H -0.1795 -0.1361 0.8831 0.102 Uiso 0.60 1 calc PR A 1
C1G C -0.0752(3) -0.1940(10) 0.8703(5) 0.021(5) Uiso 0.40 1 d PG A 2
C2G C -0.0796(3) -0.1692(11) 0.9113(4) 0.045(6) Uiso 0.40 1 d PG A 2
H2GB H -0.0600 -0.1755 0.9438 0.054 Uiso 0.40 1 calc PR A 2
C3G C -0.1125(4) -0.1354(11) 0.9048(5) 0.039(5) Uiso 0.40 1 d PG A 2
H3GB H -0.1155 -0.1185 0.9328 0.047 Uiso 0.40 1 calc PR A 2
C4G C -0.1411(3) -0.1263(11) 0.8573(5) 0.032(5) Uiso 0.40 1 d PG A 2
C5G C -0.1367(3) -0.1511(10) 0.8163(4) 0.040(5) Uiso 0.40 1 d PG A 2
H5GB H -0.1562 -0.1449 0.7838 0.048 Uiso 0.40 1 calc PR A 2
C6G C -0.1038(3) -0.1849(10) 0.8228(4) 0.026(5) Uiso 0.40 1 d PG A 2
H6GB H -0.1008 -0.2018 0.7948 0.031 Uiso 0.40 1 calc PR A 2
C7G C -0.1766(6) -0.0909(16) 0.8516(8) 0.038(5) Uiso 0.40 1 d P A 2
H7GD H -0.1744 -0.0775 0.8845 0.057 Uiso 0.40 1 calc PR A 2
H7GE H -0.1947 -0.1426 0.8350 0.057 Uiso 0.40 1 calc PR A 2
H7GF H -0.1837 -0.0296 0.8318 0.057 Uiso 0.40 1 calc PR A 2
C0H C -0.0696(4) -0.1709(9) 0.6958(5) 0.039(3) Uiso 0.60 1 d P B 1
O6 O -0.0429(3) -0.1830(8) 0.7332(4) 0.071(3) Uiso 0.60 1 d P B 1
C1H C -0.1009(2) -0.1088(6) 0.6900(3) 0.041(3) Uiso 0.60 1 d PG B 1
C2H C -0.1341(2) -0.1123(7) 0.6479(3) 0.060(4) Uiso 0.60 1 d PG B 1
H2HA H -0.1373 -0.1518 0.6203 0.072 Uiso 0.60 1 calc PR B 1
C3H C -0.1627(2) -0.0580(7) 0.6461(3) 0.064(4) Uiso 0.60 1 d PG B 1
H3HA H -0.1853 -0.0604 0.6173 0.077 Uiso 0.60 1 calc PR B 1
C4H C -0.1580(2) -0.0002(7) 0.6865(4) 0.048(5) Uiso 0.60 1 d PG B 1
C5H C -0.1248(3) 0.0034(7) 0.7286(3) 0.057(4) Uiso 0.60 1 d PG B 1
H5HA H -0.1216 0.0429 0.7562 0.068 Uiso 0.60 1 calc PR B 1
C6H C -0.0963(2) -0.0509(7) 0.7304(3) 0.050(4) Uiso 0.60 1 d PG B 1
H6HA H -0.0736 -0.0485 0.7592 0.060 Uiso 0.60 1 calc PR B 1
C7H C -0.1861(5) 0.0637(13) 0.6916(7) 0.054(5) Uiso 0.60 1 d P B 1
H7HA H -0.1752 0.0956 0.7243 0.082 Uiso 0.60 1 calc PR B 1
H7HB H -0.2060 0.0212 0.6880 0.082 Uiso 0.60 1 calc PR B 1
H7HC H -0.1950 0.1152 0.6658 0.082 Uiso 0.60 1 calc PR B 1
O6 O -0.0814(6) -0.1110(14) 0.6020(8) 0.095(6) Uiso 0.40 1 d P B 2
C0H C -0.0864(6) -0.1392(18) 0.6380(9) 0.058(6) Uiso 0.40 1 d P B 2
C1H C -0.1127(4) -0.0867(11) 0.6511(6) 0.044(5) Uiso 0.40 1 d PG B 2
C2H C -0.1375(5) -0.0205(12) 0.6173(5) 0.091(9) Uiso 0.40 1 d PG B 2
H2HB H -0.1377 -0.0082 0.5865 0.109 Uiso 0.40 1 calc PR B 2
C3H C -0.1619(4) 0.0276(12) 0.6285(6) 0.096(9) Uiso 0.40 1 d PG B 2
H3HB H -0.1788 0.0728 0.6053 0.115 Uiso 0.40 1 calc PR B 2
C4H C -0.1615(4) 0.0095(12) 0.6735(7) 0.048(7) Uiso 0.40 1 d PG B 2
C5H C -0.1368(5) -0.0566(12) 0.7073(5) 0.079(8) Uiso 0.40 1 d PG B 2
H5HB H -0.1365 -0.0690 0.7381 0.095 Uiso 0.40 1 calc PR B 2
C6H C -0.1124(4) -0.1048(11) 0.6961(5) 0.069(7) Uiso 0.40 1 d PG B 2
H6HB H -0.0955 -0.1500 0.7193 0.082 Uiso 0.40 1 calc PR B 2
C7H C -0.1952(8) 0.050(2) 0.6742(11) 0.064(9) Uiso 0.40 1 d P B 2
H7HD H -0.2078 0.0953 0.6461 0.096 Uiso 0.40 1 calc PR B 2
H7HE H -0.1883 0.0857 0.7053 0.096 Uiso 0.40 1 calc PR B 2
H7HF H -0.2110 -0.0061 0.6715 0.096 Uiso 0.40 1 calc PR B 2
C100 C 0.0026(5) 1.0547(12) 0.4991(8) 0.194(9) Uani 1 1 d D . .
H10X H -0.0097 1.0919 0.5147 0.233 Uiso 1 1 calc R . .
H10Y H -0.0066 1.0779 0.4645 0.233 Uiso 1 1 calc R . .
Cl10 Cl 0.05099(13) 1.0711(3) 0.5342(2) 0.195(3) Uani 1 1 d D . .
Cl21 Cl 0.1392(2) 0.2973(6) 0.5320(3) 0.120(2) Uani 0.50 1 d PD . .
Cl20 Cl 0.1575(3) 0.0670(5) 0.5078(4) 0.162(4) Uani 0.50 1 d PD . .
C201 C 0.1147(7) 0.2335(18) 0.4879(9) 0.119(9) Uiso 0.50 1 d PD . .
H20A H 0.1198 0.2481 0.4602 0.143 Uiso 0.50 1 calc PR . .
H20B H 0.0897 0.2541 0.4773 0.143 Uiso 0.50 1 calc PR . .
C200 C 0.1174(9) 0.116(2) 0.4968(14) 0.176(15) Uiso 0.50 1 d PD . .
H20C H 0.0982 0.0834 0.4673 0.211 Uiso 0.50 1 calc PR . .
H20D H 0.1133 0.1014 0.5254 0.211 Uiso 0.50 1 calc PR . .
Cl30 Cl -0.0241(3) 0.3036(6) 0.7242(4) 0.153(4) Uani 0.50 1 d PD . .
C300 C 0.0019(12) 0.1802(18) 0.759(3) 0.178(17) Uiso 0.50 1 d PD . .
C301 C -0.0301(9) 0.108(2) 0.7272(13) 0.159(13) Uiso 0.50 1 d PD . .
Cl31 Cl 0.0000 -0.0030(6) 0.7500 0.309(7) Uani 1 2 d SD . .

loop_
_atom_site_aniso_label
_atom_site_aniso_U_11
_atom_site_aniso_U_22
_atom_site_aniso_U_33
_atom_site_aniso_U_23
_atom_site_aniso_U_13
_atom_site_aniso_U_12
Hg1 0.0478(2) 0.04380(19) 0.04071(19) -0.00371(14) 0.02231(16) -0.00819(14)
Hg2 0.0457(2) 0.0595(2) 0.0394(2) -0.00520(15) 0.01634(17) -0.00580(16)
I1 0.0821(5) 0.0476(3) 0.0728(4) 0.0063(3) 0.0451(4) -0.0094(3)
I2 0.0965(6) 0.0795(5) 0.0507(4) -0.0161(3) 0.0208(4) -0.0367(4)
I3 0.0327(3) 0.0942(5) 0.0415(3) -0.0074(3) 0.0182(3) -0.0092(3)
I4 0.0408(3) 0.0508(3) 0.0427(3) -0.0016(2) 0.0243(3) 0.0000(2)
P1 0.0277(11) 0.0371(10) 0.0285(10) 0.0009(8) 0.0148(9) -0.0030(8)
P2 0.0243(11) 0.0566(13) 0.0309(11) 0.0000(9) 0.0102(9) 0.0035(9)
O1 0.029(3) 0.036(3) 0.035(3) -0.002(2) 0.018(2) -0.004(2)
O2 0.022(3) 0.072(4) 0.041(3) 0.021(3) 0.010(3) 0.001(3)
O3 0.026(3) 0.045(3) 0.047(3) -0.003(2) 0.021(3) 0.009(2)
O4 0.051(4) 0.149(7) 0.041(4) -0.012(4) 0.017(4) 0.033(4)
O5 0.036(3) 0.044(3) 0.104(5) 0.000(3) 0.037(4) 0.005(3)
C1A 0.030(4) 0.037(4) 0.028(4) 0.000(3) 0.016(4) 0.000(3)
C2A 0.026(4) 0.039(4) 0.030(4) -0.005(3) 0.015(3) -0.004(3)
C3A 0.014(4) 0.046(4) 0.029(4) -0.002(3) 0.008(3) -0.003(3)
C4A 0.029(4) 0.045(4) 0.031(4) 0.007(3) 0.017(4) -0.007(3)
C5A 0.019(4) 0.040(4) 0.035(4) 0.006(3) 0.011(3) 0.000(3)
C6A 0.023(4) 0.046(4) 0.031(4) 0.004(3) 0.016(3) -0.003(3)
C7A 0.030(4) 0.042(4) 0.024(4) 0.000(3) 0.016(3) 0.003(3)
C8A 0.036(5) 0.034(4) 0.038(5) 0.005(3) 0.018(4) 0.002(3)
C9A 0.042(5) 0.042(5) 0.041(5) 0.006(4) 0.011(4) -0.003(4)
C1I 0.092(8) 0.054(6) 0.044(6) 0.009(4) 0.018(5) 0.014(6)
C2I 0.115(10) 0.054(6) 0.078(8) -0.001(5) 0.031(7) -0.002(6)
C3I 0.189(16) 0.068(8) 0.136(12) 0.030(8) 0.036(11) -0.025(9)
C4I 0.206(19) 0.071(10) 0.189(17) 0.003(10) 0.013(15) 0.034(11)
C5I 0.170(17) 0.114(12) 0.231(18) -0.009(13) -0.007(14) 0.084(12)
C6I 0.108(10) 0.053(7) 0.144(11) 0.008(7) -0.002(9) 0.032(7)
C1C 0.028(4) 0.043(4) 0.037(4) -0.003(3) 0.015(4) -0.006(3)
C2C 0.059(6) 0.063(6) 0.072(7) 0.016(5) 0.045(5) 0.009(5)
C3C 0.067(7) 0.094(8) 0.129(10) 0.027(7) 0.075(8) 0.016(6)
C4C 0.045(6) 0.073(7) 0.103(9) 0.000(6) 0.042(6) 0.009(5)
C5C 0.042(5) 0.079(6) 0.055(6) 0.012(5) 0.028(5) 0.021(5)
C6C 0.043(5) 0.071(6) 0.048(5) 0.010(4) 0.029(4) 0.015(4)
C1D 0.033(5) 0.055(5) 0.042(5) 0.009(4) 0.022(4) 0.008(4)
C2D 0.069(7) 0.048(5) 0.036(5) 0.008(4) 0.006(5) 0.008(5)
C3D 0.057(6) 0.059(5) 0.035(5) 0.009(4) 0.011(4) 0.015(4)
C4D 0.064(7) 0.083(7) 0.033(5) -0.001(5) 0.001(5) 0.004(6)
C5D 0.130(11) 0.069(7) 0.061(7) -0.017(6) -0.025(7) 0.027(7)
C6D 0.106(9) 0.045(6) 0.049(6) -0.019(4) -0.013(6) 0.016(5)
C1E 0.030(5) 0.058(5) 0.039(5) 0.007(4) 0.018(4) 0.003(4)
C2E 0.049(6) 0.064(6) 0.132(10) -0.011(6) 0.054(7) -0.006(5)
C3E 0.117(11) 0.080(9) 0.234(18) 0.022(10) 0.147(13) 0.021(8)
C4E 0.105(10) 0.085(8) 0.077(7) 0.025(6) 0.071(7) 0.039(7)
C5E 0.073(8) 0.078(7) 0.061(7) -0.004(5) 0.015(6) 0.030(6)
C6E 0.039(5) 0.052(5) 0.058(6) -0.007(4) 0.008(5) 0.003(4)
C1F 0.073(7) 0.073(6) 0.045(5) 0.025(5) 0.032(5) 0.035(5)
C2F 0.250(16) 0.078(8) 0.068(8) 0.007(7) 0.056(10) -0.043(10)
C3F 0.261(17) 0.120(11) 0.065(8) -0.009(8) 0.083(10) -0.073(11)
C4F 0.260(18) 0.179(15) 0.041(7) -0.005(9) 0.051(10) 0.077(14)
C5F 0.253(19) 0.156(14) 0.082(10) 0.040(10) 0.055(12) 0.032(13)
C6F 0.215(16) 0.117(11) 0.076(9) 0.022(8) 0.055(10) 0.024(10)
C1B 0.027(4) 0.042(4) 0.034(4) -0.003(3) 0.012(4) 0.002(3)
C2B 0.018(4) 0.041(4) 0.021(4) 0.001(3) 0.007(3) 0.001(3)
C3B 0.027(4) 0.039(4) 0.028(4) 0.002(3) 0.014(3) -0.004(3)
C4B 0.025(4) 0.044(4) 0.026(4) 0.006(3) 0.012(3) -0.003(3)
C5B 0.028(4) 0.043(5) 0.039(5) 0.004(3) 0.017(4) 0.007(3)
C6B 0.034(5) 0.036(4) 0.045(5) -0.007(3) 0.019(4) -0.003(3)
C7B 0.015(4) 0.050(4) 0.028(4) 0.010(3) 0.007(3) 0.005(3)
C8B 0.037(5) 0.056(5) 0.035(5) 0.000(4) 0.014(4) -0.017(4)
C9B 0.057(6) 0.110(8) 0.040(5) -0.018(5) 0.023(5) -0.035(6)
C1J 0.048(6) 0.098(8) 0.059(6) -0.025(6) 0.026(5) -0.020(5)
C2J 0.139(12) 0.105(9) 0.068(8) -0.018(7) 0.023(8) 0.013(8)
C3J 0.169(14) 0.086(9) 0.097(10) -0.040(8) 0.022(10) 0.010(9)
C4J 0.085(9) 0.114(10) 0.116(11) -0.054(9) 0.016(8) -0.018(8)
C5J 0.125(11) 0.141(11) 0.139(12) -0.074(9) 0.091(10) -0.063(9)
C6J 0.144(12) 0.131(10) 0.099(9) -0.049(8) 0.080(9) -0.079(9)
C0G 0.043(5) 0.049(5) 0.057(6) -0.012(4) 0.024(5) 0.005(4)
C100 0.154(17) 0.149(16) 0.24(2) 0.052(17) 0.061(16) -0.044(14)
Cl10 0.119(4) 0.122(3) 0.270(7) 0.013(4) 0.031(4) -0.009(3)
Cl21 0.106(6) 0.153(6) 0.112(6) -0.022(5) 0.060(5) 0.007(5)
Cl20 0.192(10) 0.054(4) 0.207(9) -0.006(5) 0.067(8) -0.005(5)
Cl30 0.213(10) 0.145(6) 0.190(10) 0.058(6) 0.168(8) 0.060(6)
Cl31 0.55(2) 0.128(6) 0.291(13) 0.000 0.229(15) 0.000

loop_
_atom_type_symbol
_atom_type_description
_atom_type_scat_dispersion_real
_atom_type_scat_dispersion_imag
_atom_type_scat_source
C C 0.0033 0.0016 'International Tables Vol C Tables 4.2.6.8 and 6.1.1.4'
H H 0.0000 0.0000 'International Tables Vol C Tables 4.2.6.8 and 6.1.1.4'
O O 0.0106 0.0060 'International Tables Vol C Tables 4.2.6.8 and 6.1.1.4'
P P 0.1023 0.0942 'International Tables Vol C Tables 4.2.6.8 and 6.1.1.4'
I I -0.4742 1.8119 'International Tables Vol C Tables 4.2.6.8 and 6.1.1.4'
Hg Hg -2.3894 9.2266 'International Tables Vol C Tables 4.2.6.8 and 6.1.1.4'
Cl Cl 0.1484 0.1585 'International Tables Vol C Tables 4.2.6.8 and 6.1.1.4'

loop_
_geom_angle_atom_site_label_1
_geom_angle_atom_site_label_2
_geom_angle_atom_site_label_3
_geom_angle
_geom_angle_site_symmetry_1
_geom_angle_site_symmetry_3
_geom_angle_publ_flag
P1 Hg1 I1 118.79(5) . . ?
P1 Hg1 I4 119.68(5) . . ?
I1 Hg1 I4 109.50(2) . . ?
P1 Hg1 I3 98.36(5) . . ?
I1 Hg1 I3 112.26(2) . . ?
I4 Hg1 I3 94.515(18) . . ?
P2 Hg2 I2 118.83(5) . . ?
P2 Hg2 I4 113.76(5) . . ?
I2 Hg2 I4 111.80(2) . . ?
P2 Hg2 I3 105.34(5) . . ?
I2 Hg2 I3 109.88(2) . . ?
I4 Hg2 I3 94.010(18) . . ?
Hg2 I3 Hg1 84.410(18) . . ?
Hg1 I4 Hg2 86.277(17) . . ?
O1 P1 C1D 102.5(3) . . ?
O1 P1 C1C 103.5(3) . . ?
C1D P1 C1C 106.3(3) . . ?
O1 P1 Hg1 116.76(19) . . ?
C1D P1 Hg1 116.74(18) . . ?
C1C P1 Hg1 109.8(2) . . ?
O2 P2 C1E 104.8(3) . . ?
O2 P2 C1F 98.8(3) . . ?
C1E P2 C1F 107.2(3) . . ?
O2 P2 Hg2 116.7(2) . . ?
C1E P2 Hg2 113.0(2) . . ?
C1F P2 Hg2 114.9(3) . . ?
C1A O1 P1 125.3(4) . . ?
C5A O2 P2 123.8(4) . . ?
C0G O3 C1B 117.5(6) . . ?
C0H O5 C0H 83.5(14) . . ?
C0H O5 C5B 134.1(14) . . ?
C0H O5 C5B 121.8(8) . . ?
C6A C1A C2A 122.6(7) . . ?
C6A C1A O1 118.2(6) . . ?
C2A C1A O1 118.9(6) . . ?
C1A C2A C3A 117.4(6) . . ?
C1A C2A C7A 122.0(6) . . ?
C3A C2A C7A 120.6(6) . . ?
C2A C3A C4A 122.1(7) . . ?
C5A C4A C3A 116.1(6) . . ?
C5A C4A C7B 121.2(6) . . ?
C3A C4A C7B 122.6(7) . . ?
C6A C5A C4A 123.8(7) . . ?
C6A C5A O2 121.6(6) . . ?
C4A C5A O2 114.5(6) . . ?
C5A C6A C1A 118.0(7) . . ?
C2B C7A C8A 116.2(6) . . ?
C2B C7A C2A 109.3(5) . . ?
C8A C7A C2A 108.8(6) . . ?
C9A C8A C7A 114.5(6) . . ?
C8A C9A C1I 113.5(6) . . ?
C2I C1I C6I 120.0 . . ?
C2I C1I C9A 121.5(6) . . ?
C6I C1I C9A 118.4(6) . . ?
C3I C2I C1I 120.0 . . ?
C2I C3I C4I 120.0 . . ?
C5I C4I C3I 120.0 . . ?
C4I C5I C6I 120.0 . . ?
C5I C6I C1I 120.0 . . ?
C2C C1C C6C 120.0 . . ?
C2C C1C P1 119.0(3) . . ?
C6C C1C P1 120.7(3) . . ?
C1C C2C C3C 120.0 . . ?
C2C C3C C4C 120.0 . . ?
C5C C4C C3C 120.0 . . ?
C6C C5C C4C 120.0 . . ?
C5C C6C C1C 120.0 . . ?
C2D C1D C6D 120.0 . . ?
C2D C1D P1 121.1(3) . . ?
C6D C1D P1 118.9(3) . . ?
C3D C2D C1D 120.0 . . ?
C2D C3D C4D 120.0 . . ?
C5D C4D C3D 120.0 . . ?
C6D C5D C4D 120.0 . . ?
C5D C6D C1D 120.0 . . ?
C2E C1E C6E 120.0 . . ?
C2E C1E P2 118.0(4) . . ?
C6E C1E P2 121.9(4) . . ?
C3E C2E C1E 120.0 . . ?
C2E C3E C4E 120.0 . . ?
C5E C4E C3E 120.0 . . ?
C6E C5E C4E 120.0 . . ?
C5E C6E C1E 120.0 . . ?
C2F C1F C6F 120.0 . . ?
C2F C1F P2 120.4(5) . . ?
C6F C1F P2 119.5(5) . . ?
C3F C2F C1F 120.0 . . ?
C2F C3F C4F 120.0 . . ?
C5F C4F C3F 120.0 . . ?
C4F C5F C6F 120.0 . . ?
C5F C6F C1F 120.0 . . ?
C6B C1B O3 118.1(6) . . ?
C6B C1B C2B 121.9(7) . . ?
O3 C1B C2B 119.9(6) . . ?
C3B C2B C1B 116.9(6) 2_556 . ?
C3B C2B C7A 124.4(6) 2_556 . ?
C1B C2B C7A 118.5(6) . . ?
C2B C3B C4B 122.4(7) 2_556 . ?
C5B C4B C3B 117.6(7) . . ?
C5B C4B C7B 119.3(6) . . ?
C3B C4B C7B 123.0(6) . . ?
C4B C5B C6B 123.5(7) . 2_556 ?
C4B C5B O5 117.9(7) . . ?
C6B C5B O5 118.6(7) 2_556 . ?
C1B C6B C5B 117.6(7) . 2_556 ?
C4A C7B C8B 109.0(6) . . ?
C4A C7B C4B 113.7(6) . . ?
C8B C7B C4B 115.2(6) . . ?
C9B C8B C7B 113.7(7) . . ?
C1J C9B C8B 114.2(7) . . ?
C2J C1J C6J 120.0 . . ?
C2J C1J C9B 117.1(6) . . ?
C6J C1J C9B 122.9(6) . . ?
C3J C2J C1J 120.0 . . ?
C4J C3J C2J 120.0 . . ?
C5J C4J C3J 120.0 . . ?
C4J C5J C6J 120.0 . . ?
C5J C6J C1J 120.0 . . ?
O4 C0G O3 121.8(8) . . ?
O4 C0G C1G 118.8(9) . . ?
O3 C0G C1G 119.2(8) . . ?
O4 C0G C1G 131.0(9) . . ?
O3 C0G C1G 107.2(8) . . ?
C1G C0G C1G 13.4(8) . . ?
C2G C1G C6G 120.0 . . ?
C2G C1G C0G 122.2(8) . . ?
C6G C1G C0G 117.7(8) . . ?
C3G C2G C1G 120.0 . . ?
C2G C3G C4G 120.0 . . ?
C5G C4G C3G 120.0 . . ?
C5G C4G C7G 119.3(10) . . ?
C3G C4G C7G 120.7(10) . . ?
C4G C5G C6G 120.0 . . ?
C5G C6G C1G 120.0 . . ?
C2G C1G C6G 120.0 . . ?
C2G C1G C0G 114.1(9) . . ?
C6G C1G C0G 125.4(8) . . ?
C1G C2G C3G 120.0 . . ?
C4G C3G C2G 120.0 . . ?
C5G C4G C3G 120.0 . . ?
C5G C4G C7G 121.5(12) . . ?
C3G C4G C7G 118.5(12) . . ?
C4G C5G C6G 120.0 . . ?
C5G C6G C1G 120.0 . . ?
O6 C0H O5 120.5(13) . . ?
O6 C0H C1H 125.4(13) . . ?
O5 C0H C1H 114.1(10) . . ?
C2H C1H C6H 120.0 . . ?
C2H C1H C0H 122.8(8) . . ?
C6H C1H C0H 117.1(8) . . ?
C3H C2H C1H 120.0 . . ?
C2H C3H C4H 120.0 . . ?
C5H C4H C3H 120.0 . . ?
C5H C4H C7H 112.4(10) . . ?
C3H C4H C7H 127.6(10) . . ?
C6H C5H C4H 120.0 . . ?
C5H C6H C1H 120.0 . . ?
O5 C0H O6 118(2) . . ?
O5 C0H C1H 119(2) . . ?
O6 C0H C1H 122(2) . . ?
C2H C1H C6H 120.0 . . ?
C2H C1H C0H 119.2(14) . . ?
C6H C1H C0H 120.8(14) . . ?
C1H C2H C3H 120.0 . . ?
C2H C3H C4H 120.0 . . ?
C5H C4H C3H 120.0 . . ?
C5H C4H C7H 126.4(17) . . ?
C3H C4H C7H 112.1(17) . . ?
C4H C5H C6H 120.0 . . ?
C5H C6H C1H 120.0 . . ?
C100 C100 Cl10 104.0(17) 5_576 . ?
Cl21 C201 C200 116(2) . . ?
C201 C200 Cl20 114(2) . . ?
C300 Cl30 Cl30 64.0(16) 2_556 2_556 ?
C300 Cl30 C300 14(5) 2_556 . ?
Cl30 Cl30 C300 56.6(11) 2_556 . ?
C300 C300 C301 98(10) 2_556 2_556 ?
C300 C300 C301 65(8) 2_556 . ?
C301 C300 C301 97(3) 2_556 . ?
C300 C300 Cl30 100(7) 2_556 2_556 ?
C301 C300 Cl30 106(3) 2_556 2_556 ?
C301 C300 Cl30 154(3) . 2_556 ?
C300 C300 Cl30 66(4) 2_556 . ?
C301 C300 Cl30 153(5) 2_556 . ?
C301 C300 Cl30 95(2) . . ?
Cl30 C300 Cl30 59.3(11) 2_556 . ?
C300 C301 C300 18(6) 2_556 . ?
C300 C301 Cl31 95.7(18) 2_556 . ?
C300 C301 Cl31 91(3) . . ?
C301 Cl31 C301 74(2) 2_556 . ?

loop_
_geom_bond_atom_site_label_1
_geom_bond_atom_site_label_2
_geom_bond_distance
_geom_bond_site_symmetry_2
_geom_bond_publ_flag
Hg1 P1 2.4853(19) . ?
Hg1 I1 2.6862(7) . ?
Hg1 I4 2.8355(6) . ?
Hg1 I3 2.9279(7) . ?
Hg2 P2 2.516(2) . ?
Hg2 I2 2.6639(7) . ?
Hg2 I4 2.8889(6) . ?
Hg2 I3 2.8988(7) . ?
P1 O1 1.613(5) . ?
P1 C1D 1.783(4) . ?
P1 C1C 1.810(4) . ?
P2 O2 1.600(5) . ?
P2 C1E 1.787(5) . ?
P2 C1F 1.794(6) . ?
O1 C1A 1.410(8) . ?
O2 C5A 1.425(8) . ?
O3 C0G 1.357(10) . ?
O3 C1B 1.398(8) . ?
O4 C0G 1.206(10) . ?
O5 C0H 1.16(2) . ?
O5 C0H 1.273(14) . ?
O5 C5B 1.401(9) . ?
C1A C6A 1.376(10) . ?
C1A C2A 1.377(10) . ?
C2A C3A 1.386(9) . ?
C2A C7A 1.530(10) . ?
C3A C4A 1.401(10) . ?
C4A C5A 1.389(10) . ?
C4A C7B 1.530(10) . ?
C5A C6A 1.345(10) . ?
C7A C2B 1.521(9) . ?
C7A C8A 1.530(9) . ?
C8A C9A 1.505(10) . ?
C9A C1I 1.529(9) . ?
C1I C2I 1.3900 . ?
C1I C6I 1.3900 . ?
C2I C3I 1.3900 . ?
C3I C4I 1.3900 . ?
C4I C5I 1.3900 . ?
C5I C6I 1.3900 . ?
C1C C2C 1.3900 . ?
C1C C6C 1.3900 . ?
C2C C3C 1.3900 . ?
C3C C4C 1.3900 . ?
C4C C5C 1.3900 . ?
C5C C6C 1.3900 . ?
C1D C2D 1.3900 . ?
C1D C6D 1.3900 . ?
C2D C3D 1.3900 . ?
C3D C4D 1.3900 . ?
C4D C5D 1.3900 . ?
C5D C6D 1.3900 . ?
C1E C2E 1.3900 . ?
C1E C6E 1.3900 . ?
C2E C3E 1.3900 . ?
C3E C4E 1.3900 . ?
C4E C5E 1.3900 . ?
C5E C6E 1.3900 . ?
C1F C2F 1.3900 . ?
C1F C6F 1.3900 . ?
C2F C3F 1.3900 . ?
C3F C4F 1.3900 . ?
C4F C5F 1.3900 . ?
C5F C6F 1.3900 . ?
C1B C6B 1.373(10) . ?
C1B C2B 1.403(9) . ?
C2B C3B 1.383(9) 2_556 ?
C3B C2B 1.383(9) 2_556 ?
C3B C4B 1.385(10) . ?
C4B C5B 1.350(10) . ?
C4B C7B 1.540(10) . ?
C5B C6B 1.381(10) 2_556 ?
C6B C5B 1.381(10) 2_556 ?
C7B C8B 1.538(10) . ?
C8B C9B 1.515(11) . ?
C9B C1J 1.504(10) . ?
C1J C2J 1.3900 . ?
C1J C6J 1.3900 . ?
C2J C3J 1.3900 . ?
C3J C4J 1.3900 . ?
C4J C5J 1.3900 . ?
C5J C6J 1.3900 . ?
C0G C1G 1.457(11) . ?
C0G C1G 1.537(13) . ?
C1G C2G 1.3900 . ?
C1G C6G 1.3900 . ?
C2G C3G 1.3900 . ?
C3G C4G 1.3900 . ?
C4G C5G 1.3900 . ?
C4G C7G 1.49(2) . ?
C5G C6G 1.3900 . ?
C1G C2G 1.3900 . ?
C1G C6G 1.3900 . ?
C2G C3G 1.3900 . ?
C3G C4G 1.3900 . ?
C4G C5G 1.3900 . ?
C4G C7G 1.51(2) . ?
C5G C6G 1.3900 . ?
C0H O6 1.183(15) . ?
C0H C1H 1.506(15) . ?
C1H C2H 1.3900 . ?
C1H C6H 1.3900 . ?
C2H C3H 1.3900 . ?
C3H C4H 1.3900 . ?
C4H C5H 1.3900 . ?
C4H C7H 1.532(19) . ?
C5H C6H 1.3900 . ?
O6 C0H 1.27(3) . ?
C0H C1H 1.52(3) . ?
C1H C2H 1.3900 . ?
C1H C6H 1.3900 . ?
C2H C3H 1.3900 . ?
C3H C4H 1.3900 . ?
C4H C5H 1.3900 . ?
C4H C7H 1.54(3) . ?
C5H C6H 1.3900 . ?
C100 C100 1.49(3) 5_576 ?
C100 Cl10 1.825(17) . ?
Cl21 C201 1.52(2) . ?
Cl20 C200 1.70(3) . ?
C201 C200 1.59(3) . ?
Cl30 C300 1.85(2) 2_556 ?
Cl30 Cl30 1.91(2) 2_556 ?
Cl30 C300 1.99(4) . ?
C300 C300 0.48(15) 2_556 ?
C300 C301 1.44(3) 2_556 ?
C300 C301 1.57(6) . ?
C300 Cl30 1.85(2) 2_556 ?
C301 C300 1.44(3) 2_556 ?
C301 Cl31 1.87(2) . ?
Cl31 C301 1.87(2) 2_556 ?
